data_1556966
loop_
_publ_author_name
'Liu, Cai-Ming'
'Xiong, Ren-Gen'
'You, Xiao-Zeng'
'Chen, Wei'

_publ_section_title
;
 Crystal Structures and Luminescence Spectra of Transition Metal Complexes
 of Rhodamine 6G: R2[CuCl4].3H2O and R2[MnCl4].(EtOH)0.5 [R =
 9-(2-Ethoxycarbonyl)phenyl-3,6-bis(ethylamino)-2,7-dimethylxanthylium]
;
_journal_name_full 'Acta Chemica Scandinavica'
_journal_page_first 883
_journal_page_last 890
_journal_paper_doi 10.3891/acta.chem.scand.52-0883
_journal_volume 52
_journal_year 1998
_chemical_formula_sum 'C57 H65 Cl4 Mn N4 O6.5'
_chemical_formula_weight 1106.87
_space_group_IT_number 2
_space_group_name_Hall '-P 1'
_space_group_name_H-M_alt 'P -1'
_symmetry_cell_setting triclinic
_symmetry_Int_Tables_number 2
_symmetry_space_group_name_Hall '-P 1'
_symmetry_space_group_name_H-M 'P -1'
_cell_angle_alpha 99.42(3)
_cell_angle_beta 99.57(1)
_cell_angle_gamma 96.46(2)
_cell_formula_units_Z 2
_cell_length_a 11.677(2)
_cell_length_b 12.532(1)
_cell_length_c 20.683(1)
_cell_volume 2913.8(7)
_diffrn_ambient_temperature 291
_diffrn_radiation_probe x-ray
_diffrn_radiation_type MoK\a
_diffrn_radiation_wavelength 0.71073
_exptl_absorpt_coefficient_mu 0.461
_exptl_crystal_density_diffrn 1.262
_exptl_crystal_F_000 1160
_refine_ls_goodness_of_fit_ref 1.084
_refine_ls_number_parameters 668
_refine_ls_number_reflns 7608
_refine_ls_R_factor_all 0.1603
_refine_ls_R_factor_gt 0.0659
_refine_ls_wR_factor_gt 0.1300
_refine_ls_wR_factor_ref 0.1724
_cod_data_source_file Acta-Chem-Scand-1998-52-883-2.cif
_cod_data_source_block 1
_cod_original_cell_volume 2913.8(5)
_cod_database_code 1556966

loop_
_space_group_symop_id
_space_group_symop_operation_xyz
1 x,y,z
2 -x,-y,-z

loop_
_atom_site_label
_atom_site_type_symbol
_atom_site_thermal_displace_type
_atom_site_fract_x
_atom_site_fract_y
_atom_site_fract_z
_atom_site_occupancy
_atom_site_U_iso_or_equiv
_atom_site_calc_flag
_atom_site_refinement_flags
_atom_site_disorder_assembly
_atom_site_disorder_group
Mn1 Mn Uiso 0.86440(10) 0.50500(10) 0.27210(10) 1.000 0.0520(10) . . . .
Cl1 Cl Uiso 0.66340(10) 0.43910(10) 0.25880(10) 1.000 0.0920(10) . . . .
Cl2 Cl Uiso 0.97500(10) 0.48360(10) 0.37520(10) 1.000 0.0500(10) . . . .
Cl3 Cl Uiso 0.93550(10) 0.40550(10) 0.18350(10) 1.000 0.0740(10) . . . .
Cl4 Cl Uiso 0.88640(10) 0.69360(10) 0.27000(10) 1.000 0.1020(10) . . . .
O1 O Uiso 0.5232(2) -0.05230(10) 0.38720(10) 1.000 0.0410(10) . . . .
O2 O Uiso 0.2820(2) 0.1279(2) 0.31430(10) 1.000 0.0920(10) . . . .
O3 O Uiso 0.2143(2) 0.2833(2) 0.30780(10) 1.000 0.0950(10) . . . .
N1 N Uiso 0.2349(2) -0.3482(2) 0.38470(10) 1.000 0.0530(10) . . . .
N2 N Uiso 0.8220(2) 0.2264(2) 0.37320(10) 1.000 0.0610(10) . . . .
C1 C Uiso 0.2383(2) -0.0570(2) 0.44250(10) 1.000 0.0380(10) . . . .
C2 C Uiso 0.2013(2) -0.1665(2) 0.43060(10) 1.000 0.0380(10) . . . .
C3 C Uiso 0.2740(2) -0.2402(2) 0.40120(10) 1.000 0.0400(10) . . . .
C4 C Uiso 0.3826(2) -0.1979(2) 0.38810(10) 1.000 0.0410(10) . . . .
O4 O Uiso 0.9557(2) 0.85530(10) -0.04900(10) 1.000 0.0520(10) . . . .
C4A C Uiso 0.4166(2) -0.0870(2) 0.40250(10) 1.000 0.0360(10) . . . .
O5 O Uiso 1.2870(2) 0.9751(2) 0.07390(10) 1.000 0.0790(10) . . . .
C5 C Uiso 0.6722(2) 0.0848(2) 0.38230(10) 1.000 0.0420(10) . . . .
C5A C Uiso 0.5653(2) 0.0584(2) 0.39910(10) 1.000 0.0370(10) . . . .
C6 C Uiso 0.7192(2) 0.1952(2) 0.39190(10) 1.000 0.0430(10) . . . .
O6 O Uiso 1.4730(2) 0.9829(2) 0.12260(10) 1.000 0.0890(10) . . . .
C7 C Uiso 0.6560(2) 0.2766(2) 0.42050(10) 1.000 0.0420(10) . . . .
C8 C Uiso 0.5502(2) 0.2462(2) 0.43550(10) 1.000 0.0420(10) . . . .
C8A C Uiso 0.4981(2) 0.1335(2) 0.42540(10) 1.000 0.0340(10) . . . .
C9 C Uiso 0.3850(2) 0.1007(2) 0.43830(10) 1.000 0.0360(10) . . . .
C9A C Uiso 0.3469(2) -0.0122(2) 0.42900(10) 1.000 0.0330(10) . . . .
C10 C Uiso 0.2930(3) -0.4300(2) 0.34890(10) 1.000 0.0620(10) . . . .
C11 C Uiso 0.3944(3) -0.4661(2) 0.3922(2) 1.000 0.0760(10) . . . .
C12 C Uiso 0.0840(2) -0.2097(2) 0.44480(10) 1.000 0.0530(10) . . . .
C13 C Uiso 0.8871(3) 0.1580(2) 0.3329(2) 1.000 0.097(2) . . . .
C14 C Uiso 0.9526(4) 0.0849(3) 0.3706(2) 1.000 0.146(2) . . . .
C15 C Uiso 0.7080(3) 0.3967(2) 0.43640(10) 1.000 0.0610(10) . . . .
C16 C Uiso 0.2503(2) 0.2378(2) 0.41430(10) 1.000 0.0450(10) . . . .
C17 C Uiso 0.1835(2) 0.3157(2) 0.43680(10) 1.000 0.0550(10) . . . .
C18 C Uiso 0.1735(3) 0.3351(2) 0.5026(2) 1.000 0.0640(10) . . . .
C19 C Uiso 0.2318(3) 0.2788(2) 0.54760(10) 1.000 0.0600(10) . . . .
C20 C Uiso 0.2986(2) 0.2039(2) 0.52540(10) 1.000 0.0520(10) . . . .
C21 C Uiso 0.3099(2) 0.1813(2) 0.45960(10) 1.000 0.0380(10) . . . .
C22 C Uiso 0.2533(3) 0.2098(2) 0.3413(2) 1.000 0.0570(10) . . . .
C23 C Uiso 0.2050(4) 0.2616(3) 0.2340(2) 1.000 0.119(2) . . . .
C24 C Uiso 0.2839(5) 0.3322(4) 0.2109(2) 1.000 0.186(3) . . . .
N3 N Uiso 0.8866(2) 0.5921(2) 0.08440(10) 1.000 0.0620(10) . . . .
N4 N Uiso 0.9914(2) 1.1126(2) -0.18930(10) 1.000 0.0600(10) . . . .
C31 C Uiso 1.1550(3) 0.6893(2) 0.03200(10) 1.000 0.0470(10) . . . .
C32 C Uiso 1.0828(2) 0.6311(2) 0.06200(10) 1.000 0.0470(10) . . . .
C33 C Uiso 0.9617(3) 0.6476(2) 0.05420(10) 1.000 0.0480(10) . . . .
C34 C Uiso 0.9237(3) 0.7271(2) 0.01690(10) 1.000 0.0510(10) . . . .
C34A C Uiso 1.0016(2) 0.7820(2) -0.01210(10) 1.000 0.0430(10) . . . .
C35 C Uiso 0.9720(3) 0.9840(2) -0.11710(10) 1.000 0.0490(10) . . . .
C35A C Uiso 1.0262(2) 0.9137(2) -0.08130(10) 1.000 0.0440(10) . . . .
C36 C Uiso 1.0415(3) 1.0441(2) -0.15260(10) 1.000 0.0490(10) . . . .
C37 C Uiso 1.1620(2) 1.0343(2) -0.15130(10) 1.000 0.0450(10) . . . .
C38 C Uiso 1.2104(2) 0.9638(2) -0.11440(10) 1.000 0.0430(10) . . . .
C38A C Uiso 1.1450(2) 0.8996(2) -0.07810(10) 1.000 0.0440(10) . . . .
C39 C Uiso 1.1919(2) 0.8272(2) -0.03790(10) 1.000 0.0380(10) . . . .
C39A C Uiso 1.1184(2) 0.7676(2) -0.0640(10) 1.000 0.0400(10) . . . .
C40 C Uiso 0.7664(3) 0.6064(3) 0.0855(2) 1.000 0.0810(10) . . . .
C41 C Uiso 0.6819(3) 0.5430(3) 0.0294(2) 1.000 0.107(2) . . . .
C42 C Uiso 1.1265(3) 0.5509(2) 0.10280(10) 1.000 0.0640(10) . . . .
C43 C Uiso 0.8658(3) 1.1225(2) -0.1980(2) 1.000 0.0830(10) . . . .
C44 C Uiso 0.8284(4) 1.1808(3) -0.2482(2) 1.000 0.152(2) . . . .
C45 C Uiso 1.2322(3) 1.0967(2) -0.19010(10) 1.000 0.0610(10) . . . .
C46 C Uiso 1.4084(2) 0.8658(2) 0.01840(10) 1.000 0.0410(10) . . . .
C47 C Uiso 1.5227(3) 0.8469(2) 0.01730(10) 1.000 0.0550(10) . . . .
C48 C Uiso 1.5496(3) 0.7769(2) -0.03340(10) 1.000 0.0610(10) . . . .
C49 C Uiso 1.4620(3) 0.7224(2) -0.08560(10) 1.000 0.0640(10) . . . .
C50 C Uiso 1.3475(3) 0.7408(2) -0.08530(10) 1.000 0.0530(10) . . . .
C51 C Uiso 1.3193(2) 0.8127(2) -0.03450(10) 1.000 0.0410(10) . . . .
C52 C Uiso 1.3821(3) 0.9451(2) 0.07410(10) 1.000 0.0570(10) . . . .
C53 C Uiso 1.4448(4) 1.0560(3) 0.1803(2) 1.000 0.159(2) . . . .
C54 C Uiso 1.5395(4) 1.1092(3) 0.2216(2) 1.000 0.163(2) . . . .
O7 O Uiso 0.5354(3) 0.6584(3) 0.2838(2) 1.000 0.081(2) . . . .
C55 C Uiso 0.4744(6) 0.6662(7) 0.1804(4) 1.000 0.137(4) . . . .
C56 C Uiso 0.5417(6) 0.7012(5) 0.2337(4) 1.000 0.127(3) . . . .

loop_
_geom_angle_atom_site_label_1
_geom_angle_atom_site_label_2
_geom_angle_atom_site_label_3
_geom_angle
_geom_angle_site_symmetry_1
_geom_angle_site_symmetry_2
_geom_angle_site_symmetry_3
_geom_angle_publ_flag
Cl1 Mn1 Cl3 107.22(9) . . . yes
Cl1 Mn1 Cl4 108.93(7) . . . yes
Cl2 Mn1 Cl3 109.14(7) . . . yes
Cl2 Mn1 Cl4 107.03(9) . . . yes
Cl3 Mn1 Cl4 111.63(9) . . . yes
Cl1 Mn1 Cl2 112.96(9) . . . yes
C4A O1 C5A 119.8(2) . . . yes
C22 O3 C23 118.1(3) . . . yes
C3 N1 C10 125.5(2) . . . yes
C6 N2 C13 127.2(2) . . . yes
C2 C1 C9A 122.4(2) . . . no
C1 C2 C3 118.9(2) . . . no
C1 C2 C12 120.3(2) . . . no
C3 C2 C12 120.8(2) . . . no
N1 C3 C2 119.7(2) . . . yes
C2 C3 C4 119.7(2) . . . no
N1 C3 C4 120.6(2) . . . yes
C34A O4 C35A 119.7(2) . . . yes
C3 C4 C4A 118.8(2) . . . no
C4 C4A C9A 123.3(2) . . . no
O1 C4A C9A 121.6(2) . . . yes
O1 C4A C4 115.1(2) . . . yes
C5A C5 C6 118.6(2) . . . no
O1 C5A C5 115.5(2) . . . yes
O1 C5A C8A 119.5(2) . . . yes
C5 C5A C8A 125.0(2) . . . no
N2 C6 C5 121.2(2) . . . yes
C5 C6 C7 119.2(2) . . . no
N2 C6 C7 119.6(2) . . . yes
C52 O6 C53 113.8(3) . . . yes
C6 C7 C15 120.9(2) . . . no
C8 C7 C15 119.3(2) . . . no
C6 C7 C8 119.8(2) . . . no
C7 C8 C8A 122.6(2) . . . no
C8 C8A C9 123.2(2) . . . no
C5A C8A C8 114.8(2) . . . no
C5A C8A C9 122.0(2) . . . no
C8A C9 C9A 117.2(2) . . . no
C8A C9 C21 121.5(2) . . . no
C9A C9 C21 121.3(2) . . . no
C1 C9A C9 123.6(2) . . . no
C4A C9A C9 119.6(2) . . . no
C1 C9A C4A 116.8(2) . . . no
N1 C10 C11 114.4(2) . . . yes
N2 C13 C14 113.3(3) . . . yes
C21 C16 C22 120.3(2) . . . no
C17 C16 C21 119.69(19) . . . no
C17 C16 C22 119.9(2) . . . no
C16 C17 C18 119.9(2) . . . no
C17 C18 C19 120.6(3) . . . no
C18 C19 C20 119.2(2) . . . no
C19 C20 C21 122.0(2) . . . no
C16 C21 C20 118.7(2) . . . no
C9 C21 C16 121.48(19) . . . no
C9 C21 C20 119.8(2) . . . no
O2 C22 O3 122.0(3) . . . yes
O3 C22 C16 112.7(3) . . . yes
O2 C22 C16 125.2(3) . . . yes
O3 C23 C24 114.1(3) . . . yes
C33 N3 C40 126.7(3) . . . yes
C36 N4 C43 123.2(3) . . . yes
C31 C32 C33 118.6(2) . . . no
C31 C32 C42 121.2(3) . . . no
C33 C32 C42 120.2(2) . . . no
C32 C33 C34 118.8(3) . . . no
N3 C33 C34 120.6(3) . . . yes
N3 C33 C32 120.6(2) . . . yes
C33 C34 C34A 119.0(3) . . . no
O4 C34A C34 114.8(2) . . . yes
C35A C35 C36 116.9(3) . . . no
O4 C35A C35 115.3(2) . . . yes
O4 C35A C38A 120.9(2) . . . yes
C35 C35A C38A 123.9(2) . . . no
N4 C36 C37 118.9(2) . . . yes
N4 C36 C35 118.9(3) . . . yes
C35 C36 C37 122.1(2) . . . no
C36 C37 C38 117.9(2) . . . no
C36 C37 C45 121.0(2) . . . no
C38 C37 C45 121.1(2) . . . no
C37 C38 C38A 122.9(2) . . . no
C35A C38A C39A 92.2(2) . . . no
C38 C38A C39 125.0(2) . . . no
C35A C38A C39 118.7(2) . . . no
C35A C38A C38 116.2(2) . . . no
C38 C38A C39A 141.5(5) . . . no
C39 C38A C39A 38.4(5) . . . no
C38A C39 C39A 86.5(6) . . . no
C38A C39 C51 118.5(2) . . . no
C39A C39 C51 125.2(4) . . . no
C38A C39A C39 55.2(3) . . . no
N3 C40 C41 115.0(3) . . . yes
N4 C43 C44 113.5(3) . . . yes
C47 C46 C51 119.1(2) . . . no
C47 C46 C52 120.2(2) . . . no
C51 C46 C52 120.7(2) . . . no
C46 C47 C48 121.5(3) . . . no
C47 C48 C49 120.1(3) . . . no
C48 C49 C50 119.1(2) . . . no
C49 C50 C51 121.4(2) . . . no
C46 C51 C50 118.9(2) . . . no
C39 C51 C46 123.2(2) . . . no
C39 C51 C50 117.9(2) . . . no
O6 C52 C46 113.9(3) . . . yes
O5 C52 O6 122.9(2) . . . yes
O5 C52 C46 123.2(2) . . . yes
O6 C53 C54 112.4(4) . . . yes
O7 C56 C55 121.5(7) . . . yes

loop_
_geom_bond_atom_site_label_1
_geom_bond_atom_site_label_2
_geom_bond_distance
_geom_bond_site_symmetry_1
_geom_bond_site_symmetry_2
_geom_bond_publ_flag
Mn1 Cl3 2.365(2) . . yes
Mn1 Cl1 2.3540(18) . . yes
Mn1 Cl2 2.374(3) . . yes
Mn1 Cl4 2.3569(19) . . yes
O1 C4A 1.376(3) . . yes
O1 C5A 1.386(3) . . yes
O2 C22 1.196(4) . . yes
O3 C22 1.317(4) . . yes
O3 C23 1.489(5) . . yes
N1 C10 1.461(4) . . yes
N1 C3 1.347(4) . . yes
N2 C6 1.357(3) . . yes
N2 C13 1.460(4) . . yes
C1 C2 1.361(4) . . no
C1 C9A 1.418(3) . . no
C2 C12 1.508(3) . . no
C2 C3 1.452(3) . . no
C3 C4 1.405(3) . . no
O4 C35A 1.366(3) . . yes
O4 C34A 1.385(3) . . yes
C4 C4A 1.371(4) . . no
C4A C9A 1.412(3) . . no
C5 C6 1.399(4) . . no
O5 C52 1.211(4) . . yes
C5 C5A 1.370(3) . . no
C5A C8A 1.392(3) . . no
O6 C52 1.317(4) . . yes
C6 C7 1.433(3) . . no
O6 C53 1.488(5) . . yes
C7 C15 1.519(4) . . no
C7 C8 1.352(3) . . no
C8 C8A 1.441(4) . . no
C8A C9 1.420(3) . . no
C9 C9A 1.406(4) . . no
C9 C21 1.472(3) . . no
C10 C11 1.520(5) . . no
C13 C14 1.492(5) . . no
C16 C22 1.500(4) . . no
C16 C21 1.405(3) . . no
C16 C17 1.386(3) . . no
C17 C18 1.370(4) . . no
C18 C19 1.393(4) . . no
C19 C20 1.358(4) . . no
C20 C21 1.375(3) . . no
C23 C24 1.400(7) . . no
N3 C40 1.438(4) . . yes
N3 C33 1.353(4) . . yes
N4 C36 1.354(4) . . yes
N4 C43 1.469(4) . . yes
C31 C32 1.346(4) . . no
C32 C42 1.494(3) . . no
C32 C33 1.439(4) . . no
C33 C34 1.422(4) . . no
C34 C34A 1.355(4) . . no
C35 C35A 1.381(4) . . no
C35 C36 1.417(4) . . no
C35A C38A 1.410(3) . . no
C36 C37 1.422(4) . . no
C37 C38 1.368(3) . . no
C37 C45 1.486(4) . . no
C38 C38A 1.430(3) . . no
C38A C39A 1.729(6) . . no
C38A C39 1.422(3) . . no
C39 C51 1.510(3) . . no
C39 C39A 1.075(11) . . no
C40 C41 1.447(5) . . no
C43 C44 1.404(5) . . no
C46 C47 1.385(4) . . no
C46 C51 1.396(3) . . no
C46 C52 1.490(3) . . no
C47 C48 1.356(4) . . no
C48 C49 1.383(4) . . no
C49 C50 1.383(5) . . no
C50 C51 1.377(3) . . no
C53 C54 1.316(6) . . no
O7 C56 1.251(8) . . yes
C55 C56 1.225(11) . . no

loop_
_geom_torsion_atom_site_label_1
_geom_torsion_atom_site_label_2
_geom_torsion_atom_site_label_3
_geom_torsion_atom_site_label_4
_geom_torsion
_geom_torsion_site_symmetry_1
_geom_torsion_site_symmetry_2
_geom_torsion_site_symmetry_3
_geom_torsion_site_symmetry_4
_geom_torsion_publ_flag
C5A O1 C4A C4 179.3(2) . . . . no
C5A O1 C4A C9A 1.3(3) . . . . no
C4A O1 C5A C5 179.92(19) . . . . no
C4A O1 C5A C8A -1.1(3) . . . . no
C23 O3 C22 O2 0.7(5) . . . . no
C23 O3 C22 C16 -175.9(3) . . . . no
C22 O3 C23 C24 -112.3(4) . . . . no
C10 N1 C3 C2 173.5(2) . . . . no
C10 N1 C3 C4 -4.3(3) . . . . no
C3 N1 C10 C11 80.2(3) . . . . no
C13 N2 C6 C5 10.4(4) . . . . no
C13 N2 C6 C7 -168.1(3) . . . . no
C6 N2 C13 C14 -76.4(4) . . . . no
C9A C1 C2 C3 -1.8(3) . . . . no
C9A C1 C2 C12 -178.96(19) . . . . no
C2 C1 C9A C4A -0.3(3) . . . . no
C2 C1 C9A C9 177.3(2) . . . . no
C1 C2 C3 N1 -175.3(2) . . . . no
C1 C2 C3 C4 2.5(3) . . . . no
C12 C2 C3 N1 1.8(3) . . . . no
C12 C2 C3 C4 179.64(19) . . . . no
N1 C3 C4 C4A 176.7(2) . . . . no
C2 C3 C4 C4A -1.1(3) . . . . no
C3 C4 C4A O1 -179.03(19) . . . . no
C3 C4 C4A C9A -1.1(3) . . . . no
C34A O4 C35A C38A 0.6(3) . . . . no
C35A O4 C34A C34 -178.9(2) . . . . no
C34A O4 C35A C35 179.6(2) . . . . no
O1 C4A C9A C1 179.6(2) . . . . no
C4 C4A C9A C9 -175.9(2) . . . . no
O1 C4A C9A C9 1.9(3) . . . . no
C4 C4A C9A C1 1.8(3) . . . . no
C6 C5 C5A C8A 0.0(3) . . . . no
C6 C5 C5A O1 178.94(19) . . . . no
C5A C5 C6 N2 -176.8(2) . . . . no
C5A C5 C6 C7 1.7(3) . . . . no
O1 C5A C8A C8 -179.79(19) . . . . no
C5 C5A C8A C9 176.5(2) . . . . no
O1 C5A C8A C9 -2.4(3) . . . . no
C5 C5A C8A C8 -0.9(3) . . . . no
N2 C6 C7 C8 176.1(2) . . . . no
N2 C6 C7 C15 -6.0(3) . . . . no
C5 C6 C7 C8 -2.4(3) . . . . no
C5 C6 C7 C15 175.53(19) . . . . no
C53 O6 C52 O5 6.4(4) . . . . no
C53 O6 C52 C46 -176.0(2) . . . . no
C52 O6 C53 C54 -167.5(3) . . . . no
C6 C7 C8 C8A 1.5(3) . . . . no
C15 C7 C8 C8A -176.46(19) . . . . no
C7 C8 C8A C5A 0.1(3) . . . . no
C7 C8 C8A C9 -177.3(2) . . . . no
C8 C8A C9 C21 3.5(3) . . . . no
C5A C8A C9 C21 -173.7(2) . . . . no
C8 C8A C9 C9A -177.3(2) . . . . no
C5A C8A C9 C9A 5.5(3) . . . . no
C8A C9 C9A C1 177.3(2) . . . . no
C9A C9 C21 C20 77.5(3) . . . . no
C8A C9 C9A C4A -5.1(3) . . . . no
C21 C9 C9A C1 -3.5(3) . . . . no
C21 C9 C9A C4A 174.01(19) . . . . no
C8A C9 C21 C16 75.6(3) . . . . no
C8A C9 C21 C20 -103.4(3) . . . . no
C9A C9 C21 C16 -103.6(3) . . . . no
C17 C16 C22 O2 -160.2(3) . . . . no
C17 C16 C22 O3 16.3(4) . . . . no
C21 C16 C22 O2 16.4(5) . . . . no
C21 C16 C22 O3 -167.1(3) . . . . no
C17 C16 C21 C9 -177.9(2) . . . . no
C17 C16 C21 C20 1.0(4) . . . . no
C22 C16 C21 C9 5.5(4) . . . . no
C22 C16 C21 C20 -175.6(2) . . . . no
C21 C16 C17 C18 -1.7(4) . . . . no
C22 C16 C17 C18 174.9(3) . . . . no
C16 C17 C18 C19 1.3(4) . . . . no
C17 C18 C19 C20 -0.2(4) . . . . no
C18 C19 C20 C21 -0.4(4) . . . . no
C19 C20 C21 C16 0.0(4) . . . . no
C19 C20 C21 C9 179.0(3) . . . . no
C40 N3 C33 C32 174.7(3) . . . . no
C40 N3 C33 C34 -2.2(4) . . . . no
C33 N3 C40 C41 87.0(4) . . . . no
C43 N4 C36 C35 -4.3(4) . . . . no
C43 N4 C36 C37 175.3(2) . . . . no
C36 N4 C43 C44 -167.9(3) . . . . no
C31 C32 C33 N3 -178.9(2) . . . . no
C31 C32 C33 C34 -2.0(3) . . . . no
C42 C32 C33 N3 1.0(3) . . . . no
C42 C32 C33 C34 177.9(2) . . . . no
N3 C33 C34 C34A 179.3(2) . . . . no
C32 C33 C34 C34A 2.3(3) . . . . no
C33 C34 C34A O4 178.1(2) . . . . no
C36 C35 C35A O4 -178.5(2) . . . . no
C36 C35 C35A C38A 0.4(3) . . . . no
C35A C35 C36 N4 178.9(2) . . . . no
C35A C35 C36 C37 -0.7(3) . . . . no
O4 C35A C38A C38 179.3(2) . . . . no
O4 C35A C38A C39 -3.0(3) . . . . no
O4 C35A C38A C39A 26.1(7) . . . . no
C35 C35A C38A C38 0.4(3) . . . . no
C35 C35A C38A C39 178.1(2) . . . . no
C35 C35A C38A C39A -152.8(7) . . . . no
N4 C36 C37 C38 -179.4(2) . . . . no
N4 C36 C37 C45 -0.8(3) . . . . no
C35 C36 C37 C38 0.2(3) . . . . no
C35 C36 C37 C45 178.8(2) . . . . no
C36 C37 C38 C38A 0.6(3) . . . . no
C45 C37 C38 C38A -177.9(2) . . . . no
C37 C38 C38A C35A -0.9(3) . . . . no
C37 C38 C38A C39 -178.5(2) . . . . no
C37 C38 C38A C39A 132.6(9) . . . . no
C35A C38A C39 C39A 51.6(8) . . . . no
C35A C38A C39 C51 -179.8(2) . . . . no
C38 C38A C39 C39A -130.9(8) . . . . no
C38 C38A C39 C51 -2.3(3) . . . . no
C39A C38A C39 C51 128.6(8) . . . . no
C35A C38A C39A C39 -136.5(6) . . . . no
C38 C38A C39A C39 84.1(13) . . . . no
C51 C39 C39A C38A -122.8(7) . . . . no
C38A C39 C51 C46 99.9(3) . . . . no
C38A C39 C51 C50 -82.2(3) . . . . no
C39A C39 C51 C46 -152.8(11) . . . . no
C39A C39 C51 C50 25.1(12) . . . . no
C51 C46 C47 C48 -1.0(4) . . . . no
C52 C46 C47 C48 -178.7(2) . . . . no
C47 C46 C51 C39 179.7(2) . . . . no
C47 C46 C51 C50 1.8(4) . . . . no
C52 C46 C51 C39 -2.7(4) . . . . no
C52 C46 C51 C50 179.4(2) . . . . no
C47 C46 C52 O5 170.7(3) . . . . no
C47 C46 C52 O6 -6.9(3) . . . . no
C51 C46 C52 O5 -6.9(4) . . . . no
C51 C46 C52 O6 175.5(2) . . . . no
C46 C47 C48 C49 0.0(4) . . . . no
C47 C48 C49 C50 0.3(4) . . . . no
C48 C49 C50 C51 0.5(4) . . . . no
C49 C50 C51 C39 -179.6(2) . . . . no
C49 C50 C51 C46 -1.5(4) . . . . no
